data_2206509
loop_
_publ_author_name
'Iwata, Shohei'
'Hitachi, Akio'
'Makino, Takashi'
'Mizuguchi, Jin'

_publ_section_title
;
 <i>n</i>-Propyl gallate--chloroform (3/0.5)
;
_journal_coeditor_code OB6542
_journal_issue 8
_journal_name_full 'Acta Crystallographica Section E'
_journal_page_first o2587
_journal_page_last o2589
_journal_paper_doi 10.1107/S1600536805022154
_journal_volume 61
_journal_year 2005
_chemical_formula_iupac '3C10 H12 O5 , 0.5C H Cl3'
_chemical_formula_moiety '3C10 H12 O5 , 0.5C H Cl3'
_chemical_formula_sum 'C30.5 H36.5 Cl1.5 O15'
_chemical_formula_weight 696.29
_chemical_name_systematic
;
n-Propyl gallate--chloroform (3/0.5)
;
_space_group_IT_number 2
_symmetry_cell_setting triclinic
_symmetry_space_group_name_Hall '-P 1'
_symmetry_space_group_name_H-M 'P -1'
_cell_angle_alpha 64.306(8)
_cell_angle_beta 80.219(9)
_cell_angle_gamma 87.010(9)
_cell_formula_units_Z 2
_cell_length_a 9.9393(11)
_cell_length_b 12.7780(14)
_cell_length_c 13.9890(15)
_cell_measurement_reflns_used 13339
_cell_measurement_temperature 93.1
_cell_measurement_theta_max 68.2
_cell_measurement_theta_min 3.6
_cell_volume 1577.3(3)
_computing_cell_refinement PROCESS-AUTO
_computing_data_collection 'PROCESS-AUTO (Rigaku, 1998)'
_computing_data_reduction 'TEXSAN (Molecular Structure Corporation, 2001)'
_computing_molecular_graphics 'ORTEPIII (Burnett & Johnson, 1996)'
_computing_publication_material 'Crystal Structure (Rigaku/MSC, 2005)'
_computing_structure_refinement TEXSAN
_computing_structure_solution 'SHELXS86 (Sheldrick, 1985)'
_diffrn_detector_area_resol_mean 10.00
_diffrn_measured_fraction_theta_full 1.000
_diffrn_measured_fraction_theta_max 1.000
_diffrn_measurement_device_type 'Rigaku R-AXIS RAPID-F Imaging Plate'
_diffrn_measurement_method '48 frames, \D \w = 15\%'
_diffrn_radiation_type CuK\a
_diffrn_radiation_wavelength 1.54180
_diffrn_reflns_av_R_equivalents 0.035
_diffrn_reflns_limit_h_max 11
_diffrn_reflns_limit_h_min -11
_diffrn_reflns_limit_k_max 15
_diffrn_reflns_limit_k_min -15
_diffrn_reflns_limit_l_max 16
_diffrn_reflns_limit_l_min -16
_diffrn_reflns_number 14658
_diffrn_reflns_theta_full 68.17
_diffrn_reflns_theta_max 68.17
_exptl_absorpt_coefficient_mu 2.116
_exptl_absorpt_correction_T_max 0.347
_exptl_absorpt_correction_T_min 0.339
_exptl_absorpt_correction_type multi-scan
_exptl_absorpt_process_details '(ABSCOR; Higashi, 1995)'
_exptl_crystal_colour colourless
_exptl_crystal_density_diffrn 1.466
_exptl_crystal_density_method 'not measured'
_exptl_crystal_description block
_exptl_crystal_F_000 730.00
_exptl_crystal_size_max 0.50
_exptl_crystal_size_mid 0.50
_exptl_crystal_size_min 0.50
_refine_diff_density_max 0.87
_refine_diff_density_min -0.94
_refine_ls_extinction_method none
_refine_ls_goodness_of_fit_ref 1.428
_refine_ls_hydrogen_treatment constr
_refine_ls_number_parameters 480
_refine_ls_number_reflns 5231
_refine_ls_R_factor_gt 0.0630
_refine_ls_shift/su_max 0.0000
_refine_ls_structure_factor_coef F
_refine_ls_weighting_details 'w = 1/[\s^2^(Fo^2^) + {0.05[Max(Fo^2^,0) + 2Fc^2^]/3}^2^]'
_refine_ls_weighting_scheme calc
_refine_ls_wR_factor_ref 0.2010
_reflns_number_gt 4533
_reflns_number_total 5231
_reflns_threshold_expression F^2^>2\s(F^2^)
_cod_data_source_file ob6542.cif
_cod_data_source_block I
_cod_original_formula_sum 'C30.50 H36.50 Cl1.50 O15'
_cod_database_code 2206509

loop_
_symmetry_equiv_pos_site_id
_symmetry_equiv_pos_as_xyz
1 +X,+Y,+Z
2 -X,-Y,-Z

loop_
_atom_site_label
_atom_site_fract_x
_atom_site_fract_y
_atom_site_fract_z
_atom_site_U_iso_or_equiv
_atom_site_adp_type
_atom_site_calc_flag
_atom_site_refinement_flags
_atom_site_occupancy
_atom_site_type_symbol
Cl1 1.1408(3) 0.5484(4) -0.0875(2) 0.1291(13) Uani d P 0.50 Cl
Cl2 0.9793(5) 0.3598(2) 0.0645(2) 0.1288(13) Uani d P 0.50 Cl
Cl3 0.8783(5) 0.5815(5) -0.0011(4) 0.194(2) Uani d P 0.50 Cl
O1 0.08458(16) 0.27972(13) 0.82755(13) 0.0252(4) Uani d . 1.00 O
O2 0.34361(16) 0.36502(13) 0.73867(13) 0.0256(4) Uani d . 1.00 O
O3 0.56092(16) 0.21786(14) 0.76840(14) 0.0284(4) Uani d . 1.00 O
O4 0.13913(17) -0.15903(14) 1.02873(13) 0.0288(4) Uani d . 1.00 O
O5 0.36439(16) -0.17856(13) 0.98918(13) 0.0243(4) Uani d . 1.00 O
O6 0.32743(17) 0.57119(13) 0.38703(13) 0.0283(4) Uani d . 1.00 O
O7 0.53922(16) 0.42192(14) 0.41365(13) 0.0260(4) Uani d . 1.00 O
O8 0.49535(17) 0.18864(14) 0.54702(14) 0.0289(4) Uani d . 1.00 O
O9 -0.08783(16) 0.31275(14) 0.62730(13) 0.0277(4) Uani d . 1.00 O
O10 0.00357(16) 0.13562(13) 0.69061(12) 0.0242(4) Uani d . 1.00 O
O11 -0.22553(16) 0.20837(13) 0.47222(13) 0.0247(4) Uani d . 1.00 O
O12 -0.18067(17) 0.43990(14) 0.34408(13) 0.0280(4) Uani d . 1.00 O
O13 0.07730(17) 0.52391(14) 0.23567(14) 0.0333(4) Uani d . 1.00 O
O14 0.24447(17) 0.02953(13) 0.43625(14) 0.0297(4) Uani d . 1.00 O
O15 0.37636(16) 0.18756(13) 0.32952(12) 0.0237(4) Uani d . 1.00 O
C1 0.2790(2) 0.0105(2) 0.91908(19) 0.0211(5) Uani d . 1.00 C
C2 0.1671(2) 0.0835(2) 0.90425(19) 0.0219(5) Uani d . 1.00 C
C3 0.1878(2) 0.2018(2) 0.84568(19) 0.0213(5) Uani d . 1.00 C
C4 0.3196(2) 0.2485(2) 0.79858(18) 0.0204(5) Uani d . 1.00 C
C5 0.4309(2) 0.1748(2) 0.81245(19) 0.0216(5) Uani d . 1.00 C
C6 0.4112(2) 0.0564(2) 0.87342(19) 0.0218(6) Uani d . 1.00 C
C7 0.2519(2) -0.1158(2) 0.98466(19) 0.0223(6) Uani d . 1.00 C
C8 0.3471(2) -0.3029(2) 1.0554(2) 0.0248(6) Uani d . 1.00 C
C9 0.4877(2) -0.3543(2) 1.0518(2) 0.0267(6) Uani d . 1.00 C
C10 0.4804(2) -0.4833(2) 1.1253(2) 0.0366(7) Uani d . 1.00 C
C11 0.1510(2) 0.2944(2) 0.57745(19) 0.0213(6) Uani d . 1.00 C
C12 0.1710(2) 0.4131(2) 0.51104(19) 0.0220(5) Uani d . 1.00 C
C13 0.2997(2) 0.4562(2) 0.45594(19) 0.0219(5) Uani d . 1.00 C
C14 0.4097(2) 0.3823(2) 0.46716(18) 0.0208(6) Uani d . 1.00 C
C15 0.3897(2) 0.2639(2) 0.53420(19) 0.0215(5) Uani d . 1.00 C
C16 0.2608(2) 0.2200(2) 0.58851(19) 0.0213(5) Uani d . 1.00 C
C17 0.0107(2) 0.2508(2) 0.63328(19) 0.0211(5) Uani d . 1.00 C
C18 -0.1304(2) 0.0842(2) 0.74667(19) 0.0242(6) Uani d . 1.00 C
C19 -0.1127(2) -0.0460(2) 0.7987(2) 0.0264(6) Uani d . 1.00 C
C20 -0.2479(2) -0.1107(2) 0.8581(2) 0.0330(7) Uani d . 1.00 C
C21 0.1425(2) 0.2156(2) 0.37109(19) 0.0210(5) Uani d . 1.00 C
C22 0.0136(2) 0.1713(2) 0.4281(2) 0.0231(6) Uani d . 1.00 C
C23 -0.0953(2) 0.2452(2) 0.41929(19) 0.0207(5) Uani d . 1.00 C
C24 -0.0760(2) 0.3634(2) 0.35496(19) 0.0215(6) Uani d . 1.00 C
C25 0.0538(2) 0.4079(2) 0.29957(19) 0.0225(6) Uani d . 1.00 C
C26 0.1623(2) 0.3337(2) 0.3061(2) 0.0226(6) Uani d . 1.00 C
C27 0.2574(2) 0.1345(2) 0.3831(2) 0.0236(6) Uani d . 1.00 C
C28 0.4958(2) 0.1153(2) 0.3377(2) 0.0247(6) Uani d . 1.00 C
C29 0.6160(2) 0.1938(2) 0.2677(2) 0.0260(6) Uani d . 1.00 C
C30 0.7459(2) 0.1251(2) 0.2705(2) 0.0327(7) Uani d . 1.00 C
C31 0.9812(6) 0.4944(5) -0.0246(4) 0.0384(16) Uani d P 0.50 C
H1O 0.0065 0.2495 0.8665 0.027 Uiso d . 1.00 H
H2 0.0772 0.0518 0.9344 0.025 Uiso c R 1.00 H
H2O 0.2738 0.4017 0.7322 0.028 Uiso d . 1.00 H
H3O 0.5611 0.2915 0.7201 0.030 Uiso d . 1.00 H
H6 0.4870 0.0065 0.8839 0.026 Uiso c R 1.00 H
H6O 0.2520 0.6064 0.3808 0.030 Uiso d . 1.00 H
H7O 0.5368 0.5001 0.3704 0.028 Uiso d . 1.00 H
H8O 0.5760 0.2294 0.5201 0.032 Uiso d . 1.00 H
H8a 0.2888 -0.3358 1.0279 0.028 Uiso c R 1.00 H
H8b 0.3093 -0.3179 1.1273 0.028 Uiso c R 1.00 H
H9a 0.5222 -0.3427 0.9802 0.031 Uiso c R 1.00 H
H9b 0.5467 -0.3164 1.0743 0.031 Uiso c R 1.00 H
H10a 0.4928 -0.4950 1.1951 0.043 Uiso c R 1.00 H
H10b 0.5496 -0.5220 1.0980 0.043 Uiso c R 1.00 H
H10c 0.3933 -0.5136 1.1292 0.043 Uiso c R 1.00 H
H11O -0.2257 0.1302 0.5117 0.026 Uiso d . 1.00 H
H12 0.0964 0.4641 0.5042 0.026 Uiso c R 1.00 H
H12O -0.2524 0.4037 0.3890 0.030 Uiso d . 1.00 H
H13O 0.0038 0.5618 0.2493 0.035 Uiso d . 1.00 H
H16 0.2473 0.1393 0.6338 0.024 Uiso c R 1.00 H
H18a -0.1630 0.1104 0.8002 0.027 Uiso c R 1.00 H
H18b -0.1932 0.1039 0.6977 0.027 Uiso c R 1.00 H
H19a -0.0511 -0.0644 0.8485 0.031 Uiso c R 1.00 H
H19b -0.0762 -0.0703 0.7444 0.031 Uiso c R 1.00 H
H20a -0.2618 -0.1203 0.9304 0.040 Uiso c R 1.00 H
H20b -0.2475 -0.1846 0.8573 0.040 Uiso c R 1.00 H
H20c -0.3195 -0.0662 0.8232 0.041 Uiso c R 1.00 H
H22 0.0006 0.0905 0.4734 0.026 Uiso c R 1.00 H
H26 0.2505 0.3637 0.2673 0.026 Uiso c R 1.00 H
H28a 0.5109 0.0783 0.4102 0.028 Uiso c R 1.00 H
H28b 0.4836 0.0581 0.3135 0.028 Uiso c R 1.00 H
H29a 0.6275 0.2502 0.2931 0.030 Uiso c R 1.00 H
H29b 0.5985 0.2318 0.1959 0.030 Uiso c R 1.00 H
H30a 0.7895 0.1212 0.3273 0.041 Uiso c R 1.00 H
H30b 0.8060 0.1616 0.2041 0.041 Uiso c R 1.00 H
H30c 0.7228 0.0488 0.2822 0.040 Uiso c R 1.00 H
H31 0.9380 0.4802 -0.0844 0.042 Uiso c R 0.50 H

loop_
_atom_site_aniso_label
_atom_site_aniso_U_11
_atom_site_aniso_U_22
_atom_site_aniso_U_33
_atom_site_aniso_U_12
_atom_site_aniso_U_13
_atom_site_aniso_U_23
Cl1 0.0859(18) 0.241(4) 0.0599(14) -0.105(2) 0.0179(12) -0.064(2)
Cl2 0.206(4) 0.0555(14) 0.105(2) -0.044(2) -0.085(2) 0.0107(14)
Cl3 0.195(4) 0.272(6) 0.258(5) 0.190(4) -0.155(4) -0.225(5)
O1 0.0156(7) 0.0200(8) 0.0306(9) 0.0020(6) 0.0004(7) -0.0038(7)
O2 0.0159(7) 0.0189(8) 0.0343(10) 0.0006(6) -0.0020(7) -0.0051(7)
O3 0.0171(8) 0.0186(9) 0.0378(10) -0.0037(6) 0.0013(7) -0.0029(8)
O4 0.0203(8) 0.0226(9) 0.0345(10) -0.0031(7) 0.0040(7) -0.0065(8)
O5 0.0202(8) 0.0187(8) 0.0290(9) 0.0011(6) -0.0013(7) -0.0067(7)
O6 0.0180(8) 0.0182(9) 0.0376(10) 0.0018(6) -0.0010(7) -0.0032(8)
O7 0.0171(7) 0.0200(9) 0.0314(9) 0.0006(6) 0.0005(7) -0.0039(7)
O8 0.0203(8) 0.0202(9) 0.0381(10) 0.0040(7) -0.0015(7) -0.0067(8)
O9 0.0195(8) 0.0245(9) 0.0331(9) 0.0029(7) -0.0008(7) -0.0084(8)
O10 0.0179(8) 0.0216(9) 0.0279(9) -0.0009(6) 0.0003(6) -0.0072(7)
O11 0.0170(7) 0.0172(8) 0.0305(9) -0.0023(6) 0.0021(6) -0.0036(7)
O12 0.0182(8) 0.0194(9) 0.0371(10) 0.0031(6) 0.0008(7) -0.0059(8)
O13 0.0209(8) 0.0179(9) 0.0465(11) 0.0006(7) 0.0042(8) -0.0040(8)
O14 0.0228(8) 0.0162(9) 0.0388(10) 0.0008(7) 0.0017(7) -0.0037(8)
O15 0.0159(8) 0.0192(8) 0.0290(9) 0.0019(6) 0.0007(6) -0.0056(7)
C1 0.0201(11) 0.0223(12) 0.0220(11) 0.0023(9) -0.0032(9) -0.0109(10)
C2 0.0178(10) 0.0205(12) 0.0234(12) -0.0010(9) -0.0019(9) -0.0062(10)
C3 0.0193(11) 0.0212(12) 0.0222(11) 0.0019(9) -0.0031(9) -0.0084(10)
C4 0.0212(11) 0.0157(11) 0.0210(12) 0.0004(9) -0.0038(9) -0.0046(10)
C5 0.0161(10) 0.0232(12) 0.0232(12) -0.0016(9) -0.0002(9) -0.0086(11)
C6 0.0185(10) 0.0216(12) 0.0252(12) 0.0042(9) -0.0038(9) -0.0103(10)
C7 0.0213(11) 0.0220(12) 0.0223(12) 0.0017(10) -0.0031(10) -0.0088(11)
C8 0.0250(12) 0.0168(12) 0.0273(13) -0.0022(9) -0.0026(10) -0.0048(10)
C9 0.0267(12) 0.0225(12) 0.0279(13) 0.0013(10) -0.0043(10) -0.0081(11)
C10 0.0408(15) 0.0243(14) 0.0406(16) 0.0056(12) -0.0091(12) -0.0099(13)
C11 0.0201(11) 0.0201(12) 0.0228(12) 0.0013(9) -0.0044(9) -0.0081(10)
C12 0.0177(10) 0.0215(12) 0.0261(12) 0.0060(9) -0.0050(9) -0.0095(10)
C13 0.0207(11) 0.0184(12) 0.0230(12) -0.0003(9) -0.0034(9) -0.0056(10)
C14 0.0177(11) 0.0219(12) 0.0200(12) -0.0006(9) 0.0002(9) -0.0077(10)
C15 0.0197(10) 0.0196(12) 0.0223(12) 0.0015(9) -0.0017(9) -0.0071(10)
C16 0.0228(11) 0.0159(11) 0.0212(12) 0.0001(9) -0.0018(9) -0.0049(10)
C17 0.0213(11) 0.0201(11) 0.0206(11) 0.0018(9) -0.0038(9) -0.0077(10)
C18 0.0199(11) 0.0252(12) 0.0232(12) -0.0040(9) 0.0014(9) -0.0077(11)
C19 0.0201(11) 0.0254(13) 0.0316(13) -0.0004(9) -0.0012(10) -0.0113(11)
C20 0.0269(13) 0.0319(14) 0.0407(15) -0.0010(11) -0.0019(11) -0.0173(13)
C21 0.0182(11) 0.0187(12) 0.0248(12) 0.0028(9) -0.0033(9) -0.0085(10)
C22 0.0220(11) 0.0167(11) 0.0265(12) 0.0000(9) -0.0026(9) -0.0059(10)
C23 0.0201(11) 0.0188(12) 0.0221(11) 0.0010(9) -0.0023(9) -0.0084(10)
C24 0.0214(11) 0.0195(12) 0.0229(12) 0.0038(9) -0.0039(9) -0.0087(10)
C25 0.0235(11) 0.0157(11) 0.0249(12) 0.0013(9) -0.0029(9) -0.0062(10)
C26 0.0180(11) 0.0220(12) 0.0256(12) -0.0010(9) -0.0011(9) -0.0090(11)
C27 0.0217(11) 0.0210(13) 0.0261(13) -0.0006(10) -0.0007(10) -0.0093(11)
C28 0.0196(11) 0.0223(12) 0.0277(12) 0.0045(9) -0.0017(9) -0.0078(10)
C29 0.0212(11) 0.0257(13) 0.0288(13) 0.0028(10) -0.0041(10) -0.0098(11)
C30 0.0230(12) 0.0345(15) 0.0417(16) 0.0044(11) -0.0027(11) -0.0188(13)
C31 0.034(3) 0.039(3) 0.032(3) -0.008(2) 0.001(2) -0.007(2)

loop_
_atom_type_symbol
_atom_type_description
_atom_type_scat_dispersion_real
_atom_type_scat_dispersion_imag
_atom_type_scat_source
C C 0.018 0.009
;
International Tables for Crystallography
(1992, Vol. C, Tables 4.2.6.8 and 6.1.1.4)
;
H H 0.000 0.000
;
International Tables for Crystallography
(1992, Vol. C, Table 6.1.1.4)
;
Cl Cl 0.364 0.702
;
International Tables for Crystallography
(1992, Vol. C, Tables 4.2.6.8 and 6.1.1.4)
;
O O 0.049 0.032
;
International Tables for Crystallography
(1992, Vol. C, Tables 4.2.6.8 and 6.1.1.4)
;

loop_
_geom_angle_atom_site_label_1
_geom_angle_atom_site_label_2
_geom_angle_atom_site_label_3
_geom_angle
_geom_angle_publ_flag
C3 O1 H1O 113.3 ?
C4 O2 H2O 112.6 ?
C5 O3 H3O 111.2 ?
C7 O5 C8 116.44(16) no
C13 O6 H6O 108.1 ?
C14 O7 H7O 108.9 ?
C15 O8 H8O 109.6 ?
C17 O10 C18 116.84(17) no
C23 O11 H11O 108.4 ?
C24 O12 H12O 109.0 ?
C25 O13 H13O 108.1 ?
C27 O15 C28 117.19(17) no
C2 C1 C6 120.4(2) no
C2 C1 C7 117.72(19) no
C6 C1 C7 121.9(2) no
C1 C2 C3 119.7(2) no
O1 C3 C2 123.72(19) no
O1 C3 C4 116.01(19) no
C2 C3 C4 120.2(2) no
O2 C4 C3 121.9(2) no
O2 C4 C5 118.39(18) no
C3 C4 C5 119.8(2) no
O3 C5 C4 121.1(2) no
O3 C5 C6 118.6(2) no
C4 C5 C6 120.2(2) no
C1 C6 C5 119.6(2) no
O4 C7 O5 122.9(2) no
O4 C7 C1 124.0(2) no
O5 C7 C1 113.07(18) no
O5 C8 C9 106.91(17) no
C8 C9 C10 110.41(19) no
C12 C11 C16 120.03(19) no
C12 C11 C17 118.2(2) no
C16 C11 C17 121.73(19) no
C11 C12 C13 119.7(2) no
O6 C13 C12 123.4(2) no
O6 C13 C14 116.21(18) no
C12 C13 C14 120.40(19) no
O7 C14 C13 122.09(19) no
O7 C14 C15 118.1(2) no
C13 C14 C15 119.81(19) no
O8 C15 C14 121.45(19) no
O8 C15 C16 118.44(19) no
C14 C15 C16 120.1(2) no
C11 C16 C15 119.9(2) no
O9 C17 O10 123.37(19) no
O9 C17 C11 123.99(19) no
O10 C17 C11 112.64(19) no
O10 C18 C19 106.52(18) no
C18 C19 C20 111.6(2) no
C22 C21 C26 120.2(2) no
C22 C21 C27 118.63(19) no
C26 C21 C27 121.19(19) no
C21 C22 C23 119.8(2) no
O11 C23 C22 123.44(19) no
O11 C23 C24 116.3(2) no
C22 C23 C24 120.26(19) no
O12 C24 C23 122.26(19) no
O12 C24 C25 117.95(18) no
C23 C24 C25 119.8(2) no
O13 C25 C24 121.6(2) no
O13 C25 C26 118.27(19) no
C24 C25 C26 120.1(2) no
C21 C26 C25 119.8(2) no
O14 C27 O15 123.2(2) no
O14 C27 C21 123.7(2) no
O15 C27 C21 113.11(18) no
O15 C28 C29 107.28(17) no
C28 C29 C30 110.94(19) no
Cl1 C31 Cl2 113.2(4) no
Cl1 C31 Cl3 116.0(4) no
Cl2 C31 Cl3 119.4(4) no

loop_
_geom_bond_atom_site_label_1
_geom_bond_atom_site_label_2
_geom_bond_distance
_geom_bond_publ_flag
Cl1 C31 1.697(6) no
Cl2 C31 1.627(5) no
Cl3 C31 1.574(9) no
O1 C3 1.367(2) yes
O1 H1O 0.868 no
O2 C4 1.365(2) yes
O2 H2O 0.813 no
O3 C5 1.364(2) yes
O3 H3O 0.889 no
O4 C7 1.215(2) no
O5 C7 1.336(2) no
O5 C8 1.452(2) no
O6 C13 1.374(2) yes
O6 H6O 0.851 no
O7 C14 1.373(2) yes
O7 H7O 0.918 no
O8 C15 1.367(2) yes
O8 H8O 0.909 no
O9 C17 1.217(2) no
O10 C17 1.335(2) no
O10 C18 1.452(2) no
O11 C23 1.372(2) yes
O11 H11O 0.908 no
O12 C24 1.371(2) yes
O12 H12O 0.864 no
O13 C25 1.366(2) yes
O13 H13O 0.895 no
O14 C27 1.220(2) no
O15 C27 1.327(2) no
O15 C28 1.455(2) no
C1 C2 1.397(3) no
C1 C6 1.396(3) no
C1 C7 1.482(3) no
C2 C3 1.378(3) no
C2 H2 0.950 no
C3 C4 1.398(3) no
C4 C5 1.398(3) no
C5 C6 1.383(3) no
C6 H6 0.950 no
C8 C9 1.515(3) no
C8 H8a 0.950 no
C8 H8b 0.950 no
C9 C10 1.516(3) no
C9 H9a 0.950 no
C9 H9b 0.950 no
C10 H10a 0.950 no
C10 H10b 0.950 no
C10 H10c 0.950 no
C11 C12 1.397(3) no
C11 C16 1.393(3) no
C11 C17 1.482(3) no
C12 C13 1.379(3) no
C12 H12 0.950 no
C13 C14 1.390(3) no
C14 C15 1.395(3) no
C15 C16 1.381(3) no
C16 H16 0.950 no
C18 C19 1.514(3) no
C18 H18a 0.950 no
C18 H18b 0.950 no
C19 C20 1.524(3) no
C19 H19a 0.950 no
C19 H19b 0.950 no
C20 H20a 0.950 no
C20 H20b 0.950 no
C20 H20c 0.950 no
C21 C22 1.391(3) no
C21 C26 1.387(3) no
C21 C27 1.482(3) no
C22 C23 1.384(3) no
C22 H22 0.950 no
C23 C24 1.385(3) no
C24 C25 1.393(3) no
C25 C26 1.387(3) no
C26 H26 0.950 no
C28 C29 1.506(3) no
C28 H28a 0.950 no
C28 H28b 0.950 no
C29 C30 1.520(3) no
C29 H29a 0.950 no
C29 H29b 0.950 no
C30 H30a 0.950 no
C30 H30b 0.950 no
C30 H30c 0.950 no
C31 H31 1.086 no

loop_
_geom_contact_atom_site_label_1
_geom_contact_atom_site_label_2
_geom_contact_distance
_geom_contact_site_symmetry_2
_geom_contact_publ_flag
O1 O4 2.741(2) 2_557 no
O1 O13 2.794(2) 2_566 no
O1 H13O 2.068 2_566 no
O2 O7 2.787(2) 2_666 no
O2 H7O 2.007 2_666 no
O3 O6 2.763(2) 2_666 no
O4 O1 2.741(2) 2_557 no
O4 H1O 1.888 2_557 no
O4 H2 2.588 2_557 no
O4 H18a 2.769 2_557 no
O6 O3 2.763(2) 2_666 no
O6 O9 2.729(2) 2_566 no
O6 H3O 1.977 2_666 no
O7 O2 2.787(2) 2_666 no
O7 O12 2.775(2) 1_655 no
O7 H12O 2.059 1_655 no
O8 O11 2.777(2) 1_655 no
O9 O6 2.729(2) 2_566 no
O9 H6O 1.878 2_566 no
O9 H12 2.646 2_566 no
O11 O8 2.777(2) 1_455 no
O11 O14 2.742(2) 2_556 no
O11 H8O 2.015 1_455 no
O11 H30a 2.685 1_455 no
O12 O7 2.775(2) 1_455 no
O12 H2O 2.087 2_566 no
O13 O1 2.794(2) 2_566 no
O13 H1O 2.772 2_566 no
O13 H31 2.171 2_665 no
O14 O11 2.742(2) 2_556 no
O14 H11O 1.853 2_556 no
O14 H22 2.747 2_556 no
C25 H31 2.704 2_665 no
H1O O4 1.888 2_557 no
H1O O13 2.772 2_566 no
H1O H13O 2.256 2_566 no
H2 O4 2.588 2_557 no
H2 H2 2.151 2_557 no
H2 H19a 2.746 . no
H2O O12 2.087 2_566 no
H2O H7O 2.224 2_666 no
H2O H12O 2.348 2_566 no
H2O H13O 2.761 2_566 no
H3O O6 1.977 2_666 no
H3O H6O 2.216 2_666 no
H3O H7O 2.620 2_666 no
H6 H20c 2.286 1_655 no
H6O O9 1.878 2_566 no
H6O H3O 2.216 2_666 no
H7O O2 2.007 2_666 no
H7O H2O 2.224 2_666 no
H7O H3O 2.620 2_666 no
H7O H10a 2.538 1_564 no
H7O H12O 2.370 1_655 no
H8O O11 2.015 1_655 no
H8O H11O 2.301 1_655 no
H8O H12O 2.650 1_655 no
H8a H31 2.770 2_656 no
H9a H10b 2.594 2_647 no
H9a H29b 2.705 2_656 no
H10a H7O 2.538 1_546 no
H10b H9a 2.594 2_647 no
H10c H26 2.209 1_546 no
H11O O14 1.853 2_556 no
H11O H8O 2.301 1_455 no
H11O H18b 2.549 . no
H11O H30a 2.610 1_455 no
H12 O9 2.646 2_566 no
H12 H12 2.081 2_566 no
H12O O7 2.059 1_455 no
H12O H2O 2.348 2_566 no
H12O H7O 2.370 1_455 no
H12O H8O 2.650 1_455 no
H13O O1 2.068 2_566 no
H13O H1O 2.256 2_566 no
H13O H2O 2.761 2_566 no
H13O H31 2.556 2_665 no
H16 H30c 2.200 2_656 no
H18a O4 2.769 2_557 no
H18b H11O 2.549 . no
H19a H2 2.746 . no
H20c H6 2.286 1_455 no
H20c H28b 2.682 2_556 no
H22 O14 2.747 2_556 no
H22 H22 2.100 2_556 no
H26 H10c 2.209 1_564 no
H28a H28a 2.422 2_656 no
H28b H20c 2.682 2_556 no
H29b H9a 2.705 2_656 no
H30a O11 2.685 1_655 no
H30a H11O 2.610 1_655 no
H30c H16 2.200 2_656 no
H31 O13 2.171 2_665 no
H31 C25 2.704 2_665 no
H31 H8a 2.770 2_656 no
H31 H13O 2.556 2_665 no

loop_
_geom_hbond_atom_site_label_D
_geom_hbond_atom_site_label_H
_geom_hbond_atom_site_label_A
_geom_hbond_site_symmetry_A
_geom_hbond_distance_DH
_geom_hbond_distance_HA
_geom_hbond_distance_DA
_geom_hbond_angle_DHA
_geom_hbond_publ_flag
O1 H1O O4 2_557 0.87 1.89 2.741(2) 167 yes
O2 H2O O1 . 0.81 2.32 2.719(2) 111 yes
O2 H2O O12 2_566 0.81 2.09 2.809(2) 148 yes
O3 H3O O2 . 0.89 2.33 2.753(2) 109 yes
O3 H3O O6 2_666 0.89 1.98 2.763(2) 147 yes
O6 H6O O9 2_566 0.85 1.88 2.729(2) 177 yes
O7 H7O O2 2_666 0.92 2.01 2.787(2) 142 yes
O7 H7O O6 . 0.92 2.24 2.728(2) 112 yes
O8 H8O O7 . 0.91 2.31 2.756(2) 110 yes
O8 H8O O11 1_655 0.91 2.02 2.777(2) 140 yes
O11 H11O O14 2_556 0.91 1.85 2.742(2) 166 yes
O12 H12O O7 1_455 0.86 2.06 2.775(2) 140 yes
O12 H12O O11 . 0.86 2.27 2.726(2) 113 yes
O13 H13O O1 2_566 0.90 2.07 2.794(2) 138 yes
O13 H13O O12 . 0.90 2.29 2.753(2) 112 yes
